data_7123672
loop_
_publ_author_name
'Sugamata, Koh'
'Urao, Yukiko'
'Minoura, Mao'

_publ_section_title
;
 A Stable Bis(methylene)-\l4-selane with a &gt;C=Se=C&lt; bond containing
 Se(IV)
;
_journal_name_full 'Chemical Communications'
_journal_paper_doi 10.1039/C9CC04121D
_journal_year 2019
_chemical_formula_sum 'C54 H52 Se Si4'
_chemical_formula_weight 892.27
_space_group_crystal_system monoclinic
_space_group_IT_number 14
_space_group_name_Hall '-P 2yn'
_space_group_name_H-M_alt 'P 1 21/n 1'
_symmetry_space_group_name_Hall '-P 2yn'
_symmetry_space_group_name_H-M 'P 1 21/n 1'
_atom_sites_solution_hydrogens geom
_audit_creation_method SHELXL-2017/1
_audit_update_record
;
2019-05-14 deposited with the CCDC.    2019-06-17 downloaded from the CCDC.
;
_cell_angle_alpha 90
_cell_angle_beta 102.496(2)
_cell_angle_gamma 90
_cell_formula_units_Z 4
_cell_length_a 12.7354(8)
_cell_length_b 21.5853(14)
_cell_length_c 17.4791(10)
_cell_measurement_reflns_used 8416
_cell_measurement_temperature 90(2)
_cell_measurement_theta_max 27.34
_cell_measurement_theta_min 2.42
_cell_volume 4691.1(5)
_computing_cell_refinement 'Bruker SAINT'
_computing_data_collection 'Bruker APEX2'
_computing_data_reduction 'Bruker SAINT'
_computing_molecular_graphics 'Bruker SHELXTL'
_computing_publication_material 'Bruker SHELXTL'
_computing_structure_refinement 'SHELXL-2017/1 (Sheldrick, 2017)'
_computing_structure_solution 'SHELXT 2014/4 (Sheldrick, 2014)'
_diffrn_ambient_temperature 90(2)
_diffrn_measured_fraction_theta_full 0.990
_diffrn_measured_fraction_theta_max 0.990
_diffrn_measurement_device_type 'Bruker APEX-II CCD'
_diffrn_measurement_method '\f and \w scans'
_diffrn_radiation_type MoK\a
_diffrn_radiation_wavelength 0.71073
_diffrn_reflns_av_R_equivalents 0.0809
_diffrn_reflns_av_unetI/netI 0.0925
_diffrn_reflns_Laue_measured_fraction_full 0.990
_diffrn_reflns_Laue_measured_fraction_max 0.990
_diffrn_reflns_limit_h_max 15
_diffrn_reflns_limit_h_min -15
_diffrn_reflns_limit_k_max 26
_diffrn_reflns_limit_k_min -26
_diffrn_reflns_limit_l_max 21
_diffrn_reflns_limit_l_min -17
_diffrn_reflns_number 34655
_diffrn_reflns_point_group_measured_fraction_full 0.990
_diffrn_reflns_point_group_measured_fraction_max 0.990
_diffrn_reflns_theta_full 25.242
_diffrn_reflns_theta_max 25.500
_diffrn_reflns_theta_min 2.387
_exptl_absorpt_coefficient_mu 0.938
_exptl_absorpt_correction_type none
_exptl_crystal_colour purple
_exptl_crystal_density_diffrn 1.263
_exptl_crystal_description rod
_exptl_crystal_F_000 1864
_exptl_crystal_size_max 0.100
_exptl_crystal_size_mid 0.050
_exptl_crystal_size_min 0.050
_refine_diff_density_max 1.258
_refine_diff_density_min -0.915
_refine_diff_density_rms 0.099
_refine_ls_extinction_method none
_refine_ls_goodness_of_fit_ref 1.025
_refine_ls_hydrogen_treatment constr
_refine_ls_matrix_type full
_refine_ls_number_parameters 536
_refine_ls_number_reflns 8658
_refine_ls_number_restraints 0
_refine_ls_restrained_S_all 1.025
_refine_ls_R_factor_all 0.0901
_refine_ls_R_factor_gt 0.0544
_refine_ls_shift/su_max 0.000
_refine_ls_shift/su_mean 0.000
_refine_ls_structure_factor_coef Fsqd
_refine_ls_weighting_details 'w=1/[\s^2^(Fo^2^)+(0.0749P)^2^+6.8501P] where P=(Fo^2^+2Fc^2^)/3'
_refine_ls_weighting_scheme calc
_refine_ls_wR_factor_gt 0.1295
_refine_ls_wR_factor_ref 0.1446
_reflns_Friedel_coverage 0.000
_reflns_number_gt 6337
_reflns_number_total 8658
_reflns_threshold_expression 'I > 2\s(I)'
_cod_data_source_file c9cc04121d2.cif
_cod_data_source_block 180315_0035_CSeC_0m_a
_cod_database_code 7123672
_shelx_shelxl_version_number 2017/1
_shelx_space_group_comment
;
The symmetry employed for this shelxl refinement is uniquely defined
by the following loop, which should always be used as a source of
symmetry information in preference to the above space-group names.
They are only intended as comments.
;
_shelx_estimated_absorpt_t_min 0.912
_shelx_estimated_absorpt_t_max 0.955

loop_
_space_group_symop_operation_xyz
'x, y, z'
'-x+1/2, y+1/2, -z+1/2'
'-x, -y, -z'
'x-1/2, -y-1/2, z-1/2'

loop_
_atom_site_label
_atom_site_type_symbol
_atom_site_fract_x
_atom_site_fract_y
_atom_site_fract_z
_atom_site_U_iso_or_equiv
_atom_site_adp_type
_atom_site_occupancy
_atom_site_site_symmetry_order
_atom_site_calc_flag
_atom_site_refinement_flags_posn
_atom_site_refinement_flags_adp
C1 C 0.3637(3) 0.49284(16) 0.7572(2) 0.0127(8) Uani 1 1 d . .
Se1 Se 0.43385(3) 0.56374(2) 0.74413(2) 0.01637(12) Uani 1 1 d . .
C2 C 0.5742(3) 0.56243(17) 0.7393(2) 0.0150(8) Uani 1 1 d . .
Si1 Si 0.21652(8) 0.51365(5) 0.72921(6) 0.0139(2) Uani 1 1 d . .
C3 C 0.1312(3) 0.44423(18) 0.6973(3) 0.0224(9) Uani 1 1 d . .
H3 H 0.138772 0.414916 0.740991 0.034 Uiso 1 1 calc R U
H3A H 0.154139 0.424343 0.653260 0.034 Uiso 1 1 calc R U
H3B H 0.055782 0.456942 0.680961 0.034 Uiso 1 1 calc R U
C4 C 0.1730(3) 0.55281(17) 0.8133(2) 0.0156(8) Uani 1 1 d . .
C5 C 0.0745(3) 0.53927(18) 0.8321(2) 0.0185(8) Uani 1 1 d . .
H5 H 0.027922 0.510249 0.800836 0.022 Uiso 1 1 calc R U
C6 C 0.0427(3) 0.5669(2) 0.8949(3) 0.0254(10) Uani 1 1 d . .
H6 H -0.025361 0.557245 0.905855 0.030 Uiso 1 1 calc R U
C7 C 0.1105(3) 0.60871(19) 0.9417(2) 0.0236(9) Uani 1 1 d . .
H7 H 0.089710 0.627315 0.985419 0.028 Uiso 1 1 calc R U
C8 C 0.2081(3) 0.62309(19) 0.9246(2) 0.0216(9) Uani 1 1 d . .
H8 H 0.254610 0.651801 0.956451 0.026 Uiso 1 1 calc R U
C9 C 0.2386(3) 0.59605(18) 0.8615(2) 0.0199(9) Uani 1 1 d . .
H9 H 0.305964 0.606935 0.850212 0.024 Uiso 1 1 calc R U
C10 C 0.1958(3) 0.57041(17) 0.6449(2) 0.0170(8) Uani 1 1 d . .
C11 C 0.1732(3) 0.63269(19) 0.6536(2) 0.0220(9) Uani 1 1 d . .
H11 H 0.169601 0.648129 0.703852 0.026 Uiso 1 1 calc R U
C12 C 0.1558(4) 0.6731(2) 0.5892(3) 0.0280(10) Uani 1 1 d . .
H12 H 0.140543 0.715514 0.596269 0.034 Uiso 1 1 calc R U
C13 C 0.1606(4) 0.6516(2) 0.5159(3) 0.0322(11) Uani 1 1 d . .
H13 H 0.148586 0.678961 0.472347 0.039 Uiso 1 1 calc R U
C14 C 0.1828(5) 0.5903(2) 0.5064(3) 0.0435(13) Uani 1 1 d . .
H14 H 0.185872 0.575288 0.455879 0.052 Uiso 1 1 calc R U
C15 C 0.2011(4) 0.5499(2) 0.5699(3) 0.0322(11) Uani 1 1 d . .
H15 H 0.217335 0.507729 0.562241 0.039 Uiso 1 1 calc R U
Si2 Si 0.42282(8) 0.42884(5) 0.82416(6) 0.0133(2) Uani 1 1 d . .
C16 C 0.5468(3) 0.4554(2) 0.8943(2) 0.0245(9) Uani 1 1 d . .
H16 H 0.606131 0.458665 0.866893 0.037 Uiso 1 1 calc R U
H16A H 0.565804 0.425440 0.937192 0.037 Uiso 1 1 calc R U
H16B H 0.533699 0.495966 0.915525 0.037 Uiso 1 1 calc R U
C17 C 0.4480(3) 0.35386(17) 0.7768(2) 0.0163(8) Uani 1 1 d . .
C18 C 0.5239(3) 0.31175(19) 0.8157(2) 0.0223(9) Uani 1 1 d . .
H18 H 0.573360 0.324726 0.861677 0.027 Uiso 1 1 calc R U
C19 C 0.5298(3) 0.2517(2) 0.7895(3) 0.0284(10) Uani 1 1 d . .
H19 H 0.581205 0.223839 0.818311 0.034 Uiso 1 1 calc R U
C20 C 0.4605(4) 0.23216(19) 0.7212(3) 0.0275(10) Uani 1 1 d . .
H20 H 0.464717 0.191157 0.702301 0.033 Uiso 1 1 calc R U
C21 C 0.3855(3) 0.27335(19) 0.6811(2) 0.0235(9) Uani 1 1 d . .
H21 H 0.337703 0.260615 0.634158 0.028 Uiso 1 1 calc R U
C22 C 0.3791(3) 0.33278(18) 0.7085(2) 0.0184(8) Uani 1 1 d . .
H22 H 0.326449 0.360182 0.680146 0.022 Uiso 1 1 calc R U
C23 C 0.3193(3) 0.40831(17) 0.8829(2) 0.0151(8) Uani 1 1 d . .
C24 C 0.2642(3) 0.35218(18) 0.8746(2) 0.0203(9) Uani 1 1 d . .
H24 H 0.278437 0.322964 0.837472 0.024 Uiso 1 1 calc R U
C25 C 0.1893(3) 0.3374(2) 0.9184(3) 0.0256(10) Uani 1 1 d . .
H25 H 0.153308 0.298635 0.911300 0.031 Uiso 1 1 calc R U
C26 C 0.1668(3) 0.3796(2) 0.9728(2) 0.0285(10) Uani 1 1 d . .
H26 H 0.114730 0.370013 1.002649 0.034 Uiso 1 1 calc R U
C27 C 0.2211(3) 0.4356(2) 0.9832(2) 0.0244(9) Uani 1 1 d . .
H27 H 0.206520 0.464601 1.020477 0.029 Uiso 1 1 calc R U
C28 C 0.2963(3) 0.44960(18) 0.9396(2) 0.0190(9) Uani 1 1 d . .
H28 H 0.333451 0.488003 0.947919 0.023 Uiso 1 1 calc R U
Si3 Si 0.61913(8) 0.64587(5) 0.74896(6) 0.0162(2) Uani 1 1 d . .
Si4 Si 0.63440(8) 0.50192(5) 0.68555(6) 0.0147(2) Uani 1 1 d . .
C29 C 0.7658(3) 0.65201(19) 0.7919(3) 0.0246(9) Uani 1 1 d . .
H29 H 0.806049 0.630655 0.757934 0.037 Uiso 1 1 calc R U
H29A H 0.781742 0.632846 0.843970 0.037 Uiso 1 1 calc R U
H29B H 0.786714 0.695766 0.796457 0.037 Uiso 1 1 calc R U
C30 C 0.5452(3) 0.68586(17) 0.8173(2) 0.0169(8) Uani 1 1 d . .
C31 C 0.5624(3) 0.6673(2) 0.8963(2) 0.0227(9) Uani 1 1 d . .
H31 H 0.612345 0.635084 0.914574 0.027 Uiso 1 1 calc R U
C32 C 0.5081(4) 0.6949(2) 0.9479(3) 0.0293(10) Uani 1 1 d . .
H32 H 0.521406 0.681598 1.000936 0.035 Uiso 1 1 calc R U
C33 C 0.4345(4) 0.7418(2) 0.9228(3) 0.0298(10) Uani 1 1 d . .
H33 H 0.397610 0.760822 0.958369 0.036 Uiso 1 1 calc R U
C34 C 0.4154(4) 0.7606(2) 0.8454(3) 0.0324(11) Uani 1 1 d . .
H34 H 0.364498 0.792432 0.827451 0.039 Uiso 1 1 calc R U
C35 C 0.4703(3) 0.73326(18) 0.7939(3) 0.0246(9) Uani 1 1 d . .
H35 H 0.456623 0.747124 0.741096 0.030 Uiso 1 1 calc R U
C36 C 0.5822(3) 0.68447(18) 0.6507(2) 0.0203(9) Uani 1 1 d . .
C37 C 0.6553(4) 0.72022(19) 0.6213(3) 0.0292(10) Uani 1 1 d . .
H37 H 0.724965 0.727003 0.653037 0.035 Uiso 1 1 calc R U
C38 C 0.6296(5) 0.7463(2) 0.5470(3) 0.0408(13) Uani 1 1 d . .
H38 H 0.681570 0.770052 0.528256 0.049 Uiso 1 1 calc R U
C39 C 0.5286(4) 0.7376(2) 0.5004(3) 0.0370(12) Uani 1 1 d . .
H39 H 0.510899 0.755677 0.449619 0.044 Uiso 1 1 calc R U
C40 C 0.4537(4) 0.7030(2) 0.5272(3) 0.0325(11) Uani 1 1 d . .
H40 H 0.384077 0.696978 0.495026 0.039 Uiso 1 1 calc R U
C41 C 0.4799(4) 0.67651(19) 0.6019(2) 0.0256(10) Uani 1 1 d . .
H41 H 0.427443 0.652668 0.620028 0.031 Uiso 1 1 calc R U
C42 C 0.5268(3) 0.4586(2) 0.6171(2) 0.0246(9) Uani 1 1 d . .
H42 H 0.489091 0.431463 0.647107 0.037 Uiso 1 1 calc R U
H42A H 0.559134 0.433640 0.581384 0.037 Uiso 1 1 calc R U
H42B H 0.475688 0.488079 0.586655 0.037 Uiso 1 1 calc R U
C43 C 0.7188(3) 0.54369(17) 0.6247(2) 0.0167(8) Uani 1 1 d . .
C44 C 0.8305(3) 0.5453(2) 0.6455(3) 0.0271(10) Uani 1 1 d . .
H44 H 0.866343 0.524802 0.691914 0.032 Uiso 1 1 calc R U
C45 C 0.8909(4) 0.5760(2) 0.6003(3) 0.0348(11) Uani 1 1 d . .
H45 H 0.967029 0.577015 0.616363 0.042 Uiso 1 1 calc R U
C46 C 0.8403(4) 0.6054(2) 0.5317(3) 0.0312(11) Uani 1 1 d . .
H46 H 0.881396 0.626342 0.500391 0.037 Uiso 1 1 calc R U
C47 C 0.7305(4) 0.6039(2) 0.5095(3) 0.0279(10) Uani 1 1 d . .
H47 H 0.695371 0.623833 0.462434 0.033 Uiso 1 1 calc R U
C48 C 0.6699(3) 0.57346(18) 0.5550(2) 0.0208(9) Uani 1 1 d . .
H48 H 0.593712 0.572867 0.538617 0.025 Uiso 1 1 calc R U
C49 C 0.7303(3) 0.44619(17) 0.7466(2) 0.0182(8) Uani 1 1 d . .
C50 C 0.7996(3) 0.46387(19) 0.8159(2) 0.0219(9) Uani 1 1 d . .
H50 H 0.790082 0.503031 0.838209 0.026 Uiso 1 1 calc R U
C51 C 0.8827(4) 0.4255(2) 0.8532(3) 0.0307(11) Uani 1 1 d . .
H51 H 0.929541 0.438523 0.900392 0.037 Uiso 1 1 calc R U
C52 C 0.8968(4) 0.3683(2) 0.8214(3) 0.0386(12) Uani 1 1 d . .
H52 H 0.954298 0.342203 0.846123 0.046 Uiso 1 1 calc R U
C53 C 0.8275(4) 0.3492(2) 0.7540(3) 0.0434(13) Uani 1 1 d . .
H53 H 0.836276 0.309561 0.732631 0.052 Uiso 1 1 calc R U
C54 C 0.7446(4) 0.3877(2) 0.7171(3) 0.0314(11) Uani 1 1 d . .
H54 H 0.696735 0.373800 0.670873 0.038 Uiso 1 1 calc R U

loop_
_atom_site_aniso_label
_atom_site_aniso_U_11
_atom_site_aniso_U_22
_atom_site_aniso_U_33
_atom_site_aniso_U_23
_atom_site_aniso_U_13
_atom_site_aniso_U_12
C1 0.0076(17) 0.0130(18) 0.017(2) -0.0015(14) 0.0022(14) -0.0027(14)
Se1 0.0125(2) 0.0123(2) 0.0253(2) 0.00202(15) 0.00637(15) -0.00023(15)
C2 0.0078(17) 0.0148(19) 0.023(2) 0.0040(15) 0.0057(15) -0.0024(14)
Si1 0.0116(5) 0.0140(5) 0.0163(6) -0.0012(4) 0.0032(4) -0.0014(4)
C3 0.018(2) 0.022(2) 0.026(2) -0.0030(17) 0.0021(17) -0.0038(17)
C4 0.0104(18) 0.018(2) 0.019(2) 0.0059(15) 0.0051(15) 0.0019(15)
C5 0.018(2) 0.021(2) 0.016(2) -0.0013(16) 0.0029(16) -0.0018(16)
C6 0.021(2) 0.031(2) 0.029(3) 0.0004(18) 0.0155(18) -0.0009(18)
C7 0.033(2) 0.022(2) 0.019(2) -0.0012(16) 0.0128(18) 0.0033(18)
C8 0.025(2) 0.022(2) 0.021(2) -0.0060(17) 0.0116(17) -0.0013(17)
C9 0.017(2) 0.020(2) 0.025(2) -0.0017(16) 0.0084(17) -0.0029(16)
C10 0.0136(19) 0.019(2) 0.019(2) 0.0026(15) 0.0030(15) 0.0015(15)
C11 0.025(2) 0.023(2) 0.018(2) 0.0000(17) 0.0045(17) 0.0034(17)
C12 0.032(2) 0.021(2) 0.032(3) 0.0073(18) 0.0076(19) 0.0046(19)
C13 0.033(3) 0.040(3) 0.022(3) 0.012(2) 0.0038(19) 0.006(2)
C14 0.074(4) 0.040(3) 0.016(3) 0.000(2) 0.011(2) 0.012(3)
C15 0.051(3) 0.028(2) 0.019(2) -0.0035(18) 0.011(2) 0.011(2)
Si2 0.0127(5) 0.0144(5) 0.0124(5) -0.0002(4) 0.0018(4) -0.0019(4)
C16 0.022(2) 0.027(2) 0.022(2) 0.0014(17) -0.0001(17) -0.0053(17)
C17 0.017(2) 0.018(2) 0.015(2) 0.0016(15) 0.0062(16) 0.0004(16)
C18 0.018(2) 0.029(2) 0.020(2) 0.0014(17) 0.0042(17) 0.0046(17)
C19 0.024(2) 0.027(2) 0.037(3) 0.0055(19) 0.012(2) 0.0123(19)
C20 0.039(3) 0.015(2) 0.035(3) -0.0044(18) 0.023(2) -0.0004(18)
C21 0.026(2) 0.025(2) 0.021(2) -0.0046(17) 0.0079(18) -0.0020(18)
C22 0.018(2) 0.021(2) 0.016(2) 0.0014(16) 0.0033(16) 0.0018(16)
C23 0.0114(18) 0.019(2) 0.014(2) 0.0041(15) 0.0009(15) 0.0013(15)
C24 0.021(2) 0.021(2) 0.018(2) -0.0010(16) 0.0024(16) -0.0004(17)
C25 0.019(2) 0.033(2) 0.025(2) 0.0032(18) 0.0043(18) -0.0059(18)
C26 0.021(2) 0.049(3) 0.017(2) 0.011(2) 0.0068(17) 0.004(2)
C27 0.026(2) 0.035(3) 0.012(2) 0.0010(17) 0.0046(16) 0.0107(19)
C28 0.025(2) 0.021(2) 0.010(2) 0.0007(15) 0.0010(16) 0.0017(16)
Si3 0.0147(5) 0.0144(5) 0.0211(6) 0.0019(4) 0.0074(4) -0.0016(4)
Si4 0.0115(5) 0.0159(5) 0.0160(6) -0.0001(4) 0.0014(4) -0.0009(4)
C29 0.016(2) 0.022(2) 0.037(3) -0.0020(18) 0.0088(18) -0.0048(17)
C30 0.0133(19) 0.018(2) 0.019(2) 0.0001(15) 0.0026(16) -0.0029(15)
C31 0.019(2) 0.030(2) 0.018(2) 0.0011(17) -0.0006(16) 0.0034(17)
C32 0.029(2) 0.038(3) 0.020(2) -0.0025(19) 0.0024(19) -0.004(2)
C33 0.032(3) 0.027(2) 0.033(3) -0.0110(19) 0.015(2) -0.005(2)
C34 0.034(3) 0.024(2) 0.043(3) 0.001(2) 0.017(2) 0.011(2)
C35 0.030(2) 0.018(2) 0.028(2) 0.0042(17) 0.0122(19) 0.0046(18)
C36 0.027(2) 0.017(2) 0.022(2) 0.0006(16) 0.0159(18) 0.0048(17)
C37 0.035(3) 0.022(2) 0.036(3) 0.0063(19) 0.020(2) 0.0033(19)
C38 0.058(4) 0.029(3) 0.048(3) 0.016(2) 0.038(3) 0.006(2)
C39 0.061(4) 0.031(3) 0.025(3) 0.013(2) 0.024(2) 0.016(2)
C40 0.046(3) 0.029(3) 0.024(3) 0.0030(19) 0.010(2) 0.014(2)
C41 0.037(3) 0.020(2) 0.022(2) 0.0053(17) 0.0108(19) 0.0028(19)
C42 0.019(2) 0.032(2) 0.024(2) -0.0079(18) 0.0082(17) -0.0057(18)
C43 0.017(2) 0.0165(19) 0.016(2) -0.0027(15) 0.0027(16) 0.0012(15)
C44 0.019(2) 0.033(2) 0.028(3) 0.0052(19) 0.0016(18) -0.0005(18)
C45 0.020(2) 0.043(3) 0.044(3) 0.001(2) 0.011(2) -0.007(2)
C46 0.045(3) 0.027(2) 0.029(3) -0.0014(19) 0.025(2) -0.007(2)
C47 0.043(3) 0.025(2) 0.017(2) -0.0006(17) 0.0100(19) 0.008(2)
C48 0.026(2) 0.021(2) 0.014(2) -0.0027(16) 0.0023(16) 0.0045(17)
C49 0.018(2) 0.016(2) 0.021(2) 0.0022(15) 0.0048(16) -0.0006(15)
C50 0.021(2) 0.022(2) 0.022(2) 0.0045(17) 0.0038(17) -0.0031(17)
C51 0.028(2) 0.032(3) 0.027(3) 0.0139(19) -0.0046(19) -0.005(2)
C52 0.029(3) 0.029(3) 0.054(3) 0.017(2) 0.000(2) 0.007(2)
C53 0.047(3) 0.023(3) 0.055(4) 0.002(2) -0.001(3) 0.013(2)
C54 0.036(3) 0.021(2) 0.033(3) -0.0012(19) -0.002(2) 0.0061(19)

loop_
_atom_type_symbol
_atom_type_description
_atom_type_scat_dispersion_real
_atom_type_scat_dispersion_imag
_atom_type_scat_source
C C 0.0033 0.0016 'International Tables Vol C Tables 4.2.6.8 and 6.1.1.4'
H H 0.0000 0.0000 'International Tables Vol C Tables 4.2.6.8 and 6.1.1.4'
Si Si 0.0817 0.0704 'International Tables Vol C Tables 4.2.6.8 and 6.1.1.4'
Se Se -0.0929 2.2259 'International Tables Vol C Tables 4.2.6.8 and 6.1.1.4'

loop_
_geom_angle_atom_site_label_1
_geom_angle_atom_site_label_2
_geom_angle_atom_site_label_3
_geom_angle
Se1 C1 Si2 124.24(19)
Se1 C1 Si1 104.82(18)
Si2 C1 Si1 125.7(2)
C2 Se1 C1 120.82(16)
Se1 C2 Si4 123.5(2)
Se1 C2 Si3 105.34(18)
Si4 C2 Si3 124.29(19)
C3 Si1 C4 110.12(18)
C3 Si1 C1 111.62(17)
C4 Si1 C1 110.43(17)
C3 Si1 C10 108.29(18)
C4 Si1 C10 107.62(17)
C1 Si1 C10 108.64(17)
Si1 C3 H3 109.5
Si1 C3 H3A 109.5
H3 C3 H3A 109.5
Si1 C3 H3B 109.5
H3 C3 H3B 109.5
H3A C3 H3B 109.5
C5 C4 C9 116.5(4)
C5 C4 Si1 121.5(3)
C9 C4 Si1 122.0(3)
C6 C5 C4 122.0(4)
C6 C5 H5 119.0
C4 C5 H5 119.0
C5 C6 C7 119.7(4)
C5 C6 H6 120.1
C7 C6 H6 120.1
C8 C7 C6 119.7(4)
C8 C7 H7 120.2
C6 C7 H7 120.2
C7 C8 C9 120.3(4)
C7 C8 H8 119.9
C9 C8 H8 119.9
C8 C9 C4 121.9(4)
C8 C9 H9 119.1
C4 C9 H9 119.1
C11 C10 C15 117.5(4)
C11 C10 Si1 122.6(3)
C15 C10 Si1 119.9(3)
C10 C11 C12 121.0(4)
C10 C11 H11 119.5
C12 C11 H11 119.5
C13 C12 C11 120.4(4)
C13 C12 H12 119.8
C11 C12 H12 119.8
C14 C13 C12 119.4(4)
C14 C13 H13 120.3
C12 C13 H13 120.3
C13 C14 C15 120.8(4)
C13 C14 H14 119.6
C15 C14 H14 119.6
C14 C15 C10 121.1(4)
C14 C15 H15 119.5
C10 C15 H15 119.5
C1 Si2 C16 110.78(18)
C1 Si2 C17 116.57(17)
C16 Si2 C17 110.68(19)
C1 Si2 C23 106.32(16)
C16 Si2 C23 107.80(18)
C17 Si2 C23 104.05(17)
Si2 C16 H16 109.5
Si2 C16 H16A 109.5
H16 C16 H16A 109.5
Si2 C16 H16B 109.5
H16 C16 H16B 109.5
H16A C16 H16B 109.5
C18 C17 C22 116.5(4)
C18 C17 Si2 121.0(3)
C22 C17 Si2 121.5(3)
C19 C18 C17 122.2(4)
C19 C18 H18 118.9
C17 C18 H18 118.9
C18 C19 C20 120.0(4)
C18 C19 H19 120.0
C20 C19 H19 120.0
C21 C20 C19 118.8(4)
C21 C20 H20 120.6
C19 C20 H20 120.6
C22 C21 C20 120.6(4)
C22 C21 H21 119.7
C20 C21 H21 119.7
C21 C22 C17 121.9(4)
C21 C22 H22 119.1
C17 C22 H22 119.1
C24 C23 C28 116.5(4)
C24 C23 Si2 122.9(3)
C28 C23 Si2 120.6(3)
C25 C24 C23 122.3(4)
C25 C24 H24 118.8
C23 C24 H24 118.8
C24 C25 C26 119.9(4)
C24 C25 H25 120.1
C26 C25 H25 120.1
C27 C26 C25 119.3(4)
C27 C26 H26 120.4
C25 C26 H26 120.4
C28 C27 C26 120.3(4)
C28 C27 H27 119.8
C26 C27 H27 119.8
C27 C28 C23 121.7(4)
C27 C28 H28 119.2
C23 C28 H28 119.2
C29 Si3 C36 111.67(19)
C29 Si3 C30 107.90(18)
C36 Si3 C30 108.45(17)
C29 Si3 C2 111.26(18)
C36 Si3 C2 109.33(18)
C30 Si3 C2 108.11(17)
C42 Si4 C2 110.43(18)
C42 Si4 C49 110.00(19)
C2 Si4 C49 116.77(18)
C42 Si4 C43 107.76(18)
C2 Si4 C43 107.09(16)
C49 Si4 C43 104.22(17)
Si3 C29 H29 109.5
Si3 C29 H29A 109.5
H29 C29 H29A 109.5
Si3 C29 H29B 109.5
H29 C29 H29B 109.5
H29A C29 H29B 109.5
C35 C30 C31 116.5(4)
C35 C30 Si3 123.5(3)
C31 C30 Si3 119.9(3)
C32 C31 C30 121.5(4)
C32 C31 H31 119.3
C30 C31 H31 119.3
C33 C32 C31 120.5(4)
C33 C32 H32 119.8
C31 C32 H32 119.8
C34 C33 C32 119.2(4)
C34 C33 H33 120.4
C32 C33 H33 120.4
C33 C34 C35 120.2(4)
C33 C34 H34 119.9
C35 C34 H34 119.9
C34 C35 C30 122.0(4)
C34 C35 H35 119.0
C30 C35 H35 119.0
C37 C36 C41 116.8(4)
C37 C36 Si3 121.9(3)
C41 C36 Si3 121.2(3)
C38 C37 C36 121.9(5)
C38 C37 H37 119.0
C36 C37 H37 119.0
C39 C38 C37 120.0(4)
C39 C38 H38 120.0
C37 C38 H38 120.0
C40 C39 C38 120.0(4)
C40 C39 H39 120.0
C38 C39 H39 120.0
C39 C40 C41 119.9(5)
C39 C40 H40 120.0
C41 C40 H40 120.0
C40 C41 C36 121.3(4)
C40 C41 H41 119.3
C36 C41 H41 119.3
Si4 C42 H42 109.5
Si4 C42 H42A 109.5
H42 C42 H42A 109.5
Si4 C42 H42B 109.5
H42 C42 H42B 109.5
H42A C42 H42B 109.5
C44 C43 C48 117.0(4)
C44 C43 Si4 122.5(3)
C48 C43 Si4 120.5(3)
C45 C44 C43 121.7(4)
C45 C44 H44 119.1
C43 C44 H44 119.1
C44 C45 C46 120.1(4)
C44 C45 H45 120.0
C46 C45 H45 120.0
C47 C46 C45 119.3(4)
C47 C46 H46 120.3
C45 C46 H46 120.3
C46 C47 C48 120.6(4)
C46 C47 H47 119.7
C48 C47 H47 119.7
C47 C48 C43 121.2(4)
C47 C48 H48 119.4
C43 C48 H48 119.4
C50 C49 C54 117.6(4)
C50 C49 Si4 122.2(3)
C54 C49 Si4 119.6(3)
C49 C50 C51 121.4(4)
C49 C50 H50 119.3
C51 C50 H50 119.3
C52 C51 C50 119.7(4)
C52 C51 H51 120.1
C50 C51 H51 120.1
C53 C52 C51 119.8(4)
C53 C52 H52 120.1
C51 C52 H52 120.1
C52 C53 C54 120.1(5)
C52 C53 H53 119.9
C54 C53 H53 119.9
C53 C54 C49 121.3(4)
C53 C54 H54 119.4
C49 C54 H54 119.4

loop_
_geom_bond_atom_site_label_1
_geom_bond_atom_site_label_2
_geom_bond_distance
C1 Se1 1.811(4)
C1 Si2 1.862(4)
C1 Si1 1.886(4)
Se1 C2 1.808(3)
C2 Si4 1.867(4)
C2 Si3 1.886(4)
Si1 C3 1.864(4)
Si1 C4 1.879(4)
Si1 C10 1.890(4)
C3 H3 0.9800
C3 H3A 0.9800
C3 H3B 0.9800
C4 C5 1.395(5)
C4 C9 1.405(5)
C5 C6 1.385(6)
C5 H5 0.9500
C6 C7 1.388(6)
C6 H6 0.9500
C7 C8 1.375(6)
C7 H7 0.9500
C8 C9 1.376(6)
C8 H8 0.9500
C9 H9 0.9500
C10 C11 1.390(5)
C10 C15 1.399(6)
C11 C12 1.402(6)
C11 H11 0.9500
C12 C13 1.377(7)
C12 H12 0.9500
C13 C14 1.369(7)
C13 H13 0.9500
C14 C15 1.391(7)
C14 H14 0.9500
C15 H15 0.9500
Si2 C16 1.867(4)
Si2 C17 1.876(4)
Si2 C23 1.890(4)
C16 H16 0.9800
C16 H16A 0.9800
C16 H16B 0.9800
C17 C18 1.392(5)
C17 C22 1.396(5)
C18 C19 1.381(6)
C18 H18 0.9500
C19 C20 1.389(6)
C19 H19 0.9500
C20 C21 1.380(6)
C20 H20 0.9500
C21 C22 1.378(6)
C21 H21 0.9500
C22 H22 0.9500
C23 C24 1.392(5)
C23 C28 1.410(5)
C24 C25 1.383(6)
C24 H24 0.9500
C25 C26 1.390(6)
C25 H25 0.9500
C26 C27 1.387(6)
C26 H26 0.9500
C27 C28 1.380(6)
C27 H27 0.9500
C28 H28 0.9500
Si3 C29 1.861(4)
Si3 C36 1.875(4)
Si3 C30 1.884(4)
Si4 C42 1.864(4)
Si4 C49 1.874(4)
Si4 C43 1.896(4)
C29 H29 0.9800
C29 H29A 0.9800
C29 H29B 0.9800
C30 C35 1.398(5)
C30 C31 1.408(6)
C31 C32 1.385(6)
C31 H31 0.9500
C32 C33 1.384(6)
C32 H32 0.9500
C33 C34 1.383(7)
C33 H33 0.9500
C34 C35 1.385(6)
C34 H34 0.9500
C35 H35 0.9500
C36 C37 1.391(6)
C36 C41 1.405(6)
C37 C38 1.388(7)
C37 H37 0.9500
C38 C39 1.378(8)
C38 H38 0.9500
C39 C40 1.373(7)
C39 H39 0.9500
C40 C41 1.398(6)
C40 H40 0.9500
C41 H41 0.9500
C42 H42 0.9800
C42 H42A 0.9800
C42 H42B 0.9800
C43 C44 1.390(6)
C43 C48 1.398(5)
C44 C45 1.385(6)
C44 H44 0.9500
C45 C46 1.386(7)
C45 H45 0.9500
C46 C47 1.368(6)
C46 H46 0.9500
C47 C48 1.388(6)
C47 H47 0.9500
C48 H48 0.9500
C49 C50 1.389(6)
C49 C54 1.390(6)
C50 C51 1.390(6)
C50 H50 0.9500
C51 C52 1.382(7)
C51 H51 0.9500
C52 C53 1.374(7)
C52 H52 0.9500
C53 C54 1.387(6)
C53 H53 0.9500
C54 H54 0.9500

loop_
_geom_torsion_atom_site_label_1
_geom_torsion_atom_site_label_2
_geom_torsion_atom_site_label_3
_geom_torsion_atom_site_label_4
_geom_torsion
Si2 C1 Se1 C2 40.5(3)
Si1 C1 Se1 C2 -163.91(17)
C1 Se1 C2 Si4 40.7(3)
C1 Se1 C2 Si3 -167.41(17)
Se1 C1 Si1 C3 155.67(19)
Si2 C1 Si1 C3 -49.2(3)
Se1 C1 Si1 C4 -81.5(2)
Si2 C1 Si1 C4 73.6(3)
Se1 C1 Si1 C10 36.3(2)
Si2 C1 Si1 C10 -168.5(2)
C3 Si1 C4 C5 -15.0(4)
C1 Si1 C4 C5 -138.8(3)
C10 Si1 C4 C5 102.8(3)
C3 Si1 C4 C9 163.5(3)
C1 Si1 C4 C9 39.8(4)
C10 Si1 C4 C9 -78.7(3)
C9 C4 C5 C6 0.0(6)
Si1 C4 C5 C6 178.6(3)
C4 C5 C6 C7 -0.9(6)
C5 C6 C7 C8 1.0(6)
C6 C7 C8 C9 -0.2(6)
C7 C8 C9 C4 -0.7(6)
C5 C4 C9 C8 0.8(6)
Si1 C4 C9 C8 -177.8(3)
C3 Si1 C10 C11 130.6(3)
C4 Si1 C10 C11 11.5(4)
C1 Si1 C10 C11 -108.0(3)
C3 Si1 C10 C15 -48.3(4)
C4 Si1 C10 C15 -167.3(3)
C1 Si1 C10 C15 73.1(4)
C15 C10 C11 C12 0.4(6)
Si1 C10 C11 C12 -178.4(3)
C10 C11 C12 C13 0.1(7)
C11 C12 C13 C14 -0.1(7)
C12 C13 C14 C15 -0.3(8)
C13 C14 C15 C10 0.9(8)
C11 C10 C15 C14 -0.9(7)
Si1 C10 C15 C14 178.0(4)
Se1 C1 Si2 C16 15.0(3)
Si1 C1 Si2 C16 -135.6(2)
Se1 C1 Si2 C17 -112.7(2)
Si1 C1 Si2 C17 96.7(3)
Se1 C1 Si2 C23 131.8(2)
Si1 C1 Si2 C23 -18.7(3)
C1 Si2 C17 C18 156.8(3)
C16 Si2 C17 C18 29.0(4)
C23 Si2 C17 C18 -86.5(3)
C1 Si2 C17 C22 -35.1(4)
C16 Si2 C17 C22 -162.9(3)
C23 Si2 C17 C22 81.6(3)
C22 C17 C18 C19 -1.6(6)
Si2 C17 C18 C19 167.1(3)
C17 C18 C19 C20 1.9(7)
C18 C19 C20 C21 -1.0(7)
C19 C20 C21 C22 -0.2(6)
C20 C21 C22 C17 0.5(6)
C18 C17 C22 C21 0.4(6)
Si2 C17 C22 C21 -168.3(3)
C1 Si2 C23 C24 111.9(3)
C16 Si2 C23 C24 -129.2(3)
C17 Si2 C23 C24 -11.7(4)
C1 Si2 C23 C28 -69.6(3)
C16 Si2 C23 C28 49.2(4)
C17 Si2 C23 C28 166.8(3)
C28 C23 C24 C25 0.9(6)
Si2 C23 C24 C25 179.4(3)
C23 C24 C25 C26 0.2(6)
C24 C25 C26 C27 -0.9(6)
C25 C26 C27 C28 0.3(6)
C26 C27 C28 C23 0.8(6)
C24 C23 C28 C27 -1.4(6)
Si2 C23 C28 C27 -180.0(3)
Se1 C2 Si3 C29 152.9(2)
Si4 C2 Si3 C29 -55.4(3)
Se1 C2 Si3 C36 -83.3(2)
Si4 C2 Si3 C36 68.4(3)
Se1 C2 Si3 C30 34.6(2)
Si4 C2 Si3 C30 -173.7(2)
Se1 C2 Si4 C42 15.9(3)
Si3 C2 Si4 C42 -130.8(2)
Se1 C2 Si4 C49 -110.8(2)
Si3 C2 Si4 C49 102.6(3)
Se1 C2 Si4 C43 132.9(2)
Si3 C2 Si4 C43 -13.7(3)
C29 Si3 C30 C35 125.2(4)
C36 Si3 C30 C35 4.1(4)
C2 Si3 C30 C35 -114.3(3)
C29 Si3 C30 C31 -56.3(4)
C36 Si3 C30 C31 -177.4(3)
C2 Si3 C30 C31 64.2(3)
C35 C30 C31 C32 -0.3(6)
Si3 C30 C31 C32 -178.9(3)
C30 C31 C32 C33 0.2(7)
C31 C32 C33 C34 0.3(7)
C32 C33 C34 C35 -0.7(7)
C33 C34 C35 C30 0.7(7)
C31 C30 C35 C34 -0.2(6)
Si3 C30 C35 C34 178.4(3)
C29 Si3 C36 C37 -8.4(4)
C30 Si3 C36 C37 110.3(3)
C2 Si3 C36 C37 -132.0(3)
C29 Si3 C36 C41 169.0(3)
C30 Si3 C36 C41 -72.2(4)
C2 Si3 C36 C41 45.5(4)
C41 C36 C37 C38 -0.8(6)
Si3 C36 C37 C38 176.8(3)
C36 C37 C38 C39 0.8(7)
C37 C38 C39 C40 -0.4(7)
C38 C39 C40 C41 0.1(7)
C39 C40 C41 C36 -0.1(7)
C37 C36 C41 C40 0.5(6)
Si3 C36 C41 C40 -177.1(3)
C42 Si4 C43 C44 -136.8(3)
C2 Si4 C43 C44 104.4(4)
C49 Si4 C43 C44 -19.9(4)
C42 Si4 C43 C48 41.9(4)
C2 Si4 C43 C48 -76.9(3)
C49 Si4 C43 C48 158.8(3)
C48 C43 C44 C45 1.3(6)
Si4 C43 C44 C45 180.0(4)
C43 C44 C45 C46 -1.1(7)
C44 C45 C46 C47 0.3(7)
C45 C46 C47 C48 0.2(6)
C46 C47 C48 C43 0.1(6)
C44 C43 C48 C47 -0.8(6)
Si4 C43 C48 C47 -179.5(3)
C42 Si4 C49 C50 -161.9(3)
C2 Si4 C49 C50 -35.1(4)
C43 Si4 C49 C50 82.8(4)
C42 Si4 C49 C54 27.5(4)
C2 Si4 C49 C54 154.4(3)
C43 Si4 C49 C54 -87.8(4)
C54 C49 C50 C51 2.1(6)
Si4 C49 C50 C51 -168.6(3)
C49 C50 C51 C52 -0.4(7)
C50 C51 C52 C53 -1.3(7)
C51 C52 C53 C54 1.1(8)
C52 C53 C54 C49 0.7(8)
C50 C49 C54 C53 -2.3(7)
Si4 C49 C54 C53 168.7(4)
